data_2225185
loop_
_publ_author_name
'Watanabe, Shoji'
'Muto, Toyokazu'
'Nagasawa, Atsushi'
'Okamoto, Akiko'
'Yonezawa, Noriyuki'

_publ_section_title
;
 (3,6-Dimethoxy-2-naphthyl)(4-fluorobenzoyl)methanone
;
_journal_coeditor_code BT5198
_journal_issue 3
_journal_name_full 'Acta Crystallographica Section E'
_journal_page_first o712
_journal_paper_doi 10.1107/S1600536810006859
_journal_volume 66
_journal_year 2010
_chemical_formula_iupac 'C19 H15 F O3'
_chemical_formula_moiety 'C19 H15 F O3'
_chemical_formula_sum 'C19 H15 F O3'
_chemical_formula_weight 310.31
_chemical_melting_point_gt 409.7
_chemical_melting_point_lt 410.3
_chemical_name_systematic
;
(3,6-Dimethoxy-2-naphthyl)(4-fluorobenzoyl)methanone
;
_space_group_IT_number 14
_symmetry_cell_setting monoclinic
_symmetry_space_group_name_Hall '-P 2ybc'
_symmetry_space_group_name_H-M 'P 1 21/c 1'
_atom_sites_solution_hydrogens geom
_atom_sites_solution_primary direct
_atom_sites_solution_secondary difmap
_audit_creation_method SHELXL-97
_cell_angle_alpha 90.00
_cell_angle_beta 105.126(2)
_cell_angle_gamma 90.00
_cell_formula_units_Z 4
_cell_length_a 8.3690(2)
_cell_length_b 19.7603(5)
_cell_length_c 9.3897(2)
_cell_measurement_reflns_used 20173
_cell_measurement_temperature 193(2)
_cell_measurement_theta_max 68.2
_cell_measurement_theta_min 4.5
_cell_volume 1499.01(6)
_computing_cell_refinement '<i>PROCESS-AUTO</i> (Rigaku, 1998)'
_computing_data_collection '<i>PROCESS-AUTO</i> (Rigaku, 1998)'
_computing_data_reduction '<i>CrystalStructure</i> (Rigaku/MSC, 2004)'
_computing_molecular_graphics '<i>ORTEPIII</i> (Burnett & Johnson, 1996)'
_computing_publication_material '<i>SHELXL97</i> (Sheldrick, 2008)'
_computing_structure_refinement '<i>SHELXL97</i> (Sheldrick, 2008)'
_computing_structure_solution '<i>SIR2004</i> (Burla <i>et al.</i>,  2005)'
_diffrn_ambient_temperature 193(2)
_diffrn_detector_area_resol_mean 10.00
_diffrn_measured_fraction_theta_full 1.000
_diffrn_measured_fraction_theta_max 1.000
_diffrn_measurement_device_type 'Rigaku R-AXIS RAPID'
_diffrn_measurement_method \w
_diffrn_radiation_monochromator graphite
_diffrn_radiation_source 'fine-focus sealed tube'
_diffrn_radiation_type CuK\a
_diffrn_radiation_wavelength 1.54187
_diffrn_reflns_av_R_equivalents 0.0230
_diffrn_reflns_av_sigmaI/netI 0.0106
_diffrn_reflns_limit_h_max 9
_diffrn_reflns_limit_h_min -10
_diffrn_reflns_limit_k_max 23
_diffrn_reflns_limit_k_min -23
_diffrn_reflns_limit_l_max 11
_diffrn_reflns_limit_l_min -11
_diffrn_reflns_number 26258
_diffrn_reflns_theta_full 68.23
_diffrn_reflns_theta_max 68.23
_diffrn_reflns_theta_min 4.48
_exptl_absorpt_coefficient_mu 0.835
_exptl_absorpt_correction_T_max 0.7051
_exptl_absorpt_correction_T_min 0.6567
_exptl_absorpt_correction_type numerical
_exptl_absorpt_process_details '(<i>NUMABS</i>; Higashi, 1999)'
_exptl_crystal_colour colorless
_exptl_crystal_density_diffrn 1.375
_exptl_crystal_density_method 'not measured'
_exptl_crystal_description block
_exptl_crystal_F_000 648
_exptl_crystal_size_max 0.55
_exptl_crystal_size_mid 0.50
_exptl_crystal_size_min 0.45
_refine_diff_density_max 0.195
_refine_diff_density_min -0.114
_refine_ls_extinction_coef 0.0068(5)
_refine_ls_extinction_expression Fc^*^=kFc[1+0.001xFc^2^\l^3^/sin(2\q)]^-1/4^
_refine_ls_extinction_method '<i>SHELXL97</i> (Sheldrick, 2008)'
_refine_ls_goodness_of_fit_ref 1.018
_refine_ls_hydrogen_treatment constr
_refine_ls_matrix_type full
_refine_ls_number_parameters 211
_refine_ls_number_reflns 2738
_refine_ls_number_restraints 0
_refine_ls_restrained_S_all 1.018
_refine_ls_R_factor_all 0.0338
_refine_ls_R_factor_gt 0.0320
_refine_ls_shift/su_max 0.000
_refine_ls_shift/su_mean 0.000
_refine_ls_structure_factor_coef Fsqd
_refine_ls_weighting_details 'calc w=1/[\s^2^(Fo^2^)+(0.0489P)^2^+0.3826P] where P=(Fo^2^+2Fc^2^)/3'
_refine_ls_weighting_scheme calc
_refine_ls_wR_factor_gt 0.0890
_refine_ls_wR_factor_ref 0.0903
_reflns_number_gt 2530
_reflns_number_total 2738
_reflns_threshold_expression I>2sigma(I)
_cod_data_source_file bt5198.cif
_cod_data_source_block I
_cod_original_sg_symbol_H-M 'P 21/c'
_cod_database_code 2225185
_cod_database_fobs_code 2225185

loop_
_symmetry_equiv_pos_as_xyz
'x, y, z'
'-x, y+1/2, -z+1/2'
'-x, -y, -z'
'x, -y-1/2, z-1/2'

loop_
_atom_site_type_symbol
_atom_site_label
_atom_site_fract_x
_atom_site_fract_y
_atom_site_fract_z
_atom_site_U_iso_or_equiv
_atom_site_adp_type
_atom_site_calc_flag
_atom_site_refinement_flags
_atom_site_occupancy
_atom_site_disorder_assembly
_atom_site_disorder_group
F F1 0.23655(12) 0.05261(4) -0.47975(8) 0.0590(3) Uani d . 1 . .
O O1 0.24071(11) 0.01533(5) 0.18556(10) 0.0455(2) Uani d . 1 . .
O O2 0.27326(11) 0.19750(4) 0.05828(9) 0.0398(2) Uani d . 1 . .
O O3 0.94318(11) 0.28084(5) 0.70653(10) 0.0440(2) Uani d . 1 . .
C C1 0.49935(15) 0.22971(6) 0.26543(13) 0.0323(3) Uani d . 1 . .
H H1 0.4904 0.2759 0.2362 0.039 Uiso calc R 1 . .
C C2 0.39672(14) 0.18266(6) 0.18062(12) 0.0320(3) Uani d . 1 . .
C C3 0.41037(14) 0.11285(6) 0.22130(12) 0.0324(3) Uani d . 1 . .
C C4 0.52148(14) 0.09433(6) 0.35119(13) 0.0336(3) Uani d . 1 . .
H H4 0.5262 0.0483 0.3813 0.040 Uiso calc R 1 . .
C C5 0.62836(14) 0.14138(6) 0.44084(12) 0.0318(3) Uani d . 1 . .
C C6 0.74594(15) 0.12300(6) 0.57403(13) 0.0365(3) Uani d . 1 . .
H H6 0.7542 0.0771 0.6052 0.044 Uiso calc R 1 . .
C C7 0.84681(15) 0.17022(6) 0.65743(13) 0.0384(3) Uani d . 1 . .
H H7 0.9247 0.1571 0.7461 0.046 Uiso calc R 1 . .
C C8 0.83613(14) 0.23878(6) 0.61265(13) 0.0349(3) Uani d . 1 . .
C C9 0.72528(14) 0.25877(6) 0.48456(13) 0.0329(3) Uani d . 1 . .
H H9 0.7199 0.3049 0.4551 0.039 Uiso calc R 1 . .
C C10 0.61869(14) 0.21041(6) 0.39610(12) 0.0306(3) Uani d . 1 . .
C C11 0.30651(14) 0.05923(6) 0.12869(13) 0.0342(3) Uani d . 1 . .
C C12 0.29002(14) 0.05826(6) -0.03341(13) 0.0325(3) Uani d . 1 . .
C C13 0.41406(15) 0.08347(6) -0.09276(14) 0.0377(3) Uani d . 1 . .
H H13 0.5108 0.1027 -0.0294 0.045 Uiso calc R 1 . .
C C14 0.39778(17) 0.08070(6) -0.24310(15) 0.0428(3) Uani d . 1 . .
H H14 0.4831 0.0969 -0.2839 0.051 Uiso calc R 1 . .
C C15 0.25461(17) 0.05384(6) -0.33183(13) 0.0409(3) Uani d . 1 . .
C C16 0.13017(16) 0.02778(7) -0.27807(14) 0.0420(3) Uani d . 1 . .
H H16 0.0334 0.0090 -0.3424 0.050 Uiso calc R 1 . .
C C17 0.14990(15) 0.02967(6) -0.12746(14) 0.0382(3) Uani d . 1 . .
H H17 0.0663 0.0111 -0.0874 0.046 Uiso calc R 1 . .
C C18 0.23490(16) 0.26755(6) 0.02792(14) 0.0402(3) Uani d . 1 . .
H H18A 0.1387 0.2715 -0.0575 0.048 Uiso calc R 1 . .
H H18B 0.3300 0.2904 0.0065 0.048 Uiso calc R 1 . .
H H18C 0.2098 0.2887 0.1140 0.048 Uiso calc R 1 . .
C C19 0.92919(19) 0.35155(7) 0.67676(16) 0.0505(4) Uani d . 1 . .
H H19A 1.0101 0.3760 0.7539 0.061 Uiso calc R 1 . .
H H19B 0.8173 0.3668 0.6752 0.061 Uiso calc R 1 . .
H H19C 0.9506 0.3606 0.5808 0.061 Uiso calc R 1 . .

loop_
_atom_site_aniso_label
_atom_site_aniso_U_11
_atom_site_aniso_U_22
_atom_site_aniso_U_33
_atom_site_aniso_U_12
_atom_site_aniso_U_13
_atom_site_aniso_U_23
F1 0.0822(6) 0.0620(5) 0.0351(4) -0.0059(4) 0.0196(4) -0.0056(4)
O1 0.0478(5) 0.0476(5) 0.0395(5) -0.0152(4) 0.0088(4) 0.0038(4)
O2 0.0411(5) 0.0351(5) 0.0353(4) 0.0021(4) -0.0042(4) -0.0002(3)
O3 0.0421(5) 0.0433(5) 0.0387(5) -0.0027(4) -0.0039(4) -0.0046(4)
C1 0.0351(6) 0.0297(6) 0.0313(6) 0.0017(5) 0.0071(5) 0.0016(4)
C2 0.0311(6) 0.0352(6) 0.0284(5) 0.0017(5) 0.0056(4) 0.0004(5)
C3 0.0319(6) 0.0340(6) 0.0315(6) -0.0009(5) 0.0085(5) -0.0006(5)
C4 0.0359(6) 0.0310(6) 0.0346(6) 0.0009(5) 0.0104(5) 0.0021(5)
C5 0.0314(6) 0.0334(6) 0.0310(6) 0.0023(4) 0.0090(5) 0.0009(4)
C6 0.0382(6) 0.0353(6) 0.0348(6) 0.0044(5) 0.0073(5) 0.0043(5)
C7 0.0368(6) 0.0433(7) 0.0311(6) 0.0059(5) 0.0015(5) 0.0031(5)
C8 0.0314(6) 0.0400(7) 0.0319(6) 0.0005(5) 0.0058(5) -0.0045(5)
C9 0.0335(6) 0.0321(6) 0.0325(6) 0.0012(5) 0.0078(5) -0.0004(5)
C10 0.0298(6) 0.0333(6) 0.0295(6) 0.0017(4) 0.0092(4) -0.0001(4)
C11 0.0316(6) 0.0320(6) 0.0383(6) -0.0011(5) 0.0081(5) 0.0018(5)
C12 0.0336(6) 0.0273(5) 0.0364(6) -0.0008(4) 0.0085(5) -0.0014(4)
C13 0.0374(6) 0.0334(6) 0.0427(7) -0.0064(5) 0.0111(5) -0.0051(5)
C14 0.0520(8) 0.0349(6) 0.0479(7) -0.0058(5) 0.0247(6) -0.0038(5)
C15 0.0562(8) 0.0339(6) 0.0336(6) 0.0034(5) 0.0136(6) -0.0033(5)
C16 0.0415(7) 0.0423(7) 0.0389(7) -0.0020(5) 0.0048(5) -0.0063(5)
C17 0.0356(6) 0.0387(6) 0.0403(6) -0.0061(5) 0.0103(5) -0.0026(5)
C18 0.0400(7) 0.0370(6) 0.0376(7) 0.0032(5) -0.0007(5) 0.0047(5)
C19 0.0513(8) 0.0409(7) 0.0509(8) -0.0057(6) -0.0018(6) -0.0071(6)

loop_
_atom_type_symbol
_atom_type_description
_atom_type_scat_dispersion_real
_atom_type_scat_dispersion_imag
_atom_type_scat_source
C C 0.0181 0.0091 'International Tables Vol C Tables 4.2.6.8 and 6.1.1.4'
H H 0.0000 0.0000 'International Tables Vol C Tables 4.2.6.8 and 6.1.1.4'
F F 0.0727 0.0534 'International Tables Vol C Tables 4.2.6.8 and 6.1.1.4'
O O 0.0492 0.0322 'International Tables Vol C Tables 4.2.6.8 and 6.1.1.4'

loop_
_geom_angle_atom_site_label_1
_geom_angle_atom_site_label_2
_geom_angle_atom_site_label_3
_geom_angle_site_symmetry_1
_geom_angle_site_symmetry_3
_geom_angle
_geom_angle_publ_flag
C2 O2 C18 . . 117.22(9) ?
C8 O3 C19 . . 117.70(10) ?
C2 C1 C10 . . 120.89(11) ?
C2 C1 H1 . . 119.6 ?
C10 C1 H1 . . 119.6 ?
O2 C2 C1 . . 124.50(11) ?
O2 C2 C3 . . 115.09(10) ?
C1 C2 C3 . . 120.37(10) ?
C4 C3 C2 . . 118.84(11) ?
C4 C3 C11 . . 118.84(11) ?
C2 C3 C11 . . 122.32(10) ?
C3 C4 C5 . . 122.10(11) ?
C3 C4 H4 . . 118.9 ?
C5 C4 H4 . . 118.9 ?
C4 C5 C6 . . 122.91(11) ?
C4 C5 C10 . . 118.57(10) ?
C6 C5 C10 . . 118.52(11) ?
C7 C6 C5 . . 120.93(11) ?
C7 C6 H6 . . 119.5 ?
C5 C6 H6 . . 119.5 ?
C6 C7 C8 . . 120.28(11) ?
C6 C7 H7 . . 119.9 ?
C8 C7 H7 . . 119.9 ?
O3 C8 C9 . . 124.86(11) ?
O3 C8 C7 . . 114.32(10) ?
C9 C8 C7 . . 120.82(11) ?
C8 C9 C10 . . 119.84(11) ?
C8 C9 H9 . . 120.1 ?
C10 C9 H9 . . 120.1 ?
C1 C10 C9 . . 121.26(11) ?
C1 C10 C5 . . 119.10(10) ?
C9 C10 C5 . . 119.61(10) ?
O1 C11 C12 . . 120.27(11) ?
O1 C11 C3 . . 120.54(11) ?
C12 C11 C3 . . 119.14(10) ?
C17 C12 C13 . . 118.98(11) ?
C17 C12 C11 . . 119.42(10) ?
C13 C12 C11 . . 121.57(11) ?
C14 C13 C12 . . 120.60(12) ?
C14 C13 H13 . . 119.7 ?
C12 C13 H13 . . 119.7 ?
C15 C14 C13 . . 118.15(12) ?
C15 C14 H14 . . 120.9 ?
C13 C14 H14 . . 120.9 ?
F1 C15 C16 . . 118.53(12) ?
F1 C15 C14 . . 118.26(12) ?
C16 C15 C14 . . 123.20(12) ?
C15 C16 C17 . . 117.88(12) ?
C15 C16 H16 . . 121.1 ?
C17 C16 H16 . . 121.1 ?
C16 C17 C12 . . 121.13(11) ?
C16 C17 H17 . . 119.4 ?
C12 C17 H17 . . 119.4 ?
O2 C18 H18A . . 109.5 ?
O2 C18 H18B . . 109.5 ?
H18A C18 H18B . . 109.5 ?
O2 C18 H18C . . 109.5 ?
H18A C18 H18C . . 109.5 ?
H18B C18 H18C . . 109.5 ?
O3 C19 H19A . . 109.5 ?
O3 C19 H19B . . 109.5 ?
H19A C19 H19B . . 109.5 ?
O3 C19 H19C . . 109.5 ?
H19A C19 H19C . . 109.5 ?
H19B C19 H19C . . 109.5 ?

loop_
_geom_bond_atom_site_label_1
_geom_bond_atom_site_label_2
_geom_bond_site_symmetry_2
_geom_bond_distance
_geom_bond_publ_flag
F1 C15 . 1.3575(14) ?
O1 C11 . 1.2224(15) ?
O2 C2 . 1.3615(14) ?
O2 C18 . 1.4327(15) ?
O3 C8 . 1.3632(14) ?
O3 C19 . 1.4238(16) ?
C1 C2 . 1.3709(16) ?
C1 C10 . 1.4174(16) ?
C1 H1 . 0.9500 ?
C2 C3 . 1.4279(16) ?
C3 C4 . 1.3763(16) ?
C3 C11 . 1.4965(16) ?
C4 C5 . 1.4072(16) ?
C4 H4 . 0.9500 ?
C5 C6 . 1.4219(16) ?
C5 C10 . 1.4232(16) ?
C6 C7 . 1.3608(18) ?
C6 H6 . 0.9500 ?
C7 C8 . 1.4144(17) ?
C7 H7 . 0.9500 ?
C8 C9 . 1.3715(16) ?
C9 C10 . 1.4186(16) ?
C9 H9 . 0.9500 ?
C11 C12 . 1.4922(16) ?
C12 C17 . 1.3906(17) ?
C12 C13 . 1.3922(17) ?
C13 C14 . 1.3835(18) ?
C13 H13 . 0.9500 ?
C14 C15 . 1.3750(19) ?
C14 H14 . 0.9500 ?
C15 C16 . 1.3708(19) ?
C16 C17 . 1.3808(18) ?
C16 H16 . 0.9500 ?
C17 H17 . 0.9500 ?
C18 H18A . 0.9800 ?
C18 H18B . 0.9800 ?
C18 H18C . 0.9800 ?
C19 H19A . 0.9800 ?
C19 H19B . 0.9800 ?
C19 H19C . 0.9800 ?

loop_
_geom_hbond_atom_site_label_D
_geom_hbond_atom_site_label_H
_geom_hbond_atom_site_label_A
_geom_hbond_site_symmetry_A
_geom_hbond_distance_DH
_geom_hbond_distance_HA
_geom_hbond_distance_DA
_geom_hbond_angle_DHA
_geom_hbond_publ_flag
C18 H18B Cg1 4_565 0.98 2.85 3.7479(14) 152 y
C17 H17 O1 3_555 0.95 2.55 3.2930(16) 136 y
C18 H18A O3 1_454 0.98 2.39 3.3603(16) 169 y

loop_
_geom_torsion_atom_site_label_1
_geom_torsion_atom_site_label_2
_geom_torsion_atom_site_label_3
_geom_torsion_atom_site_label_4
_geom_torsion_site_symmetry_1
_geom_torsion_site_symmetry_2
_geom_torsion_site_symmetry_3
_geom_torsion_site_symmetry_4
_geom_torsion
_geom_torsion_publ_flag
C18 O2 C2 C1 . . . . -8.47(17) ?
C18 O2 C2 C3 . . . . 169.07(10) ?
C10 C1 C2 O2 . . . . 176.29(10) ?
C10 C1 C2 C3 . . . . -1.12(18) ?
O2 C2 C3 C4 . . . . -173.95(10) ?
C1 C2 C3 C4 . . . . 3.70(17) ?
O2 C2 C3 C11 . . . . 5.21(16) ?
C1 C2 C3 C11 . . . . -177.14(11) ?
C2 C3 C4 C5 . . . . -3.63(17) ?
C11 C3 C4 C5 . . . . 177.18(10) ?
C3 C4 C5 C6 . . . . -178.86(11) ?
C3 C4 C5 C10 . . . . 0.98(17) ?
C4 C5 C6 C7 . . . . -179.94(11) ?
C10 C5 C6 C7 . . . . 0.22(18) ?
C5 C6 C7 C8 . . . . 0.02(19) ?
C19 O3 C8 C9 . . . . 5.92(18) ?
C19 O3 C8 C7 . . . . -174.07(11) ?
C6 C7 C8 O3 . . . . 179.56(11) ?
C6 C7 C8 C9 . . . . -0.42(18) ?
O3 C8 C9 C10 . . . . -179.42(10) ?
C7 C8 C9 C10 . . . . 0.56(17) ?
C2 C1 C10 C9 . . . . -179.95(10) ?
C2 C1 C10 C5 . . . . -1.55(17) ?
C8 C9 C10 C1 . . . . 178.08(11) ?
C8 C9 C10 C5 . . . . -0.31(17) ?
C4 C5 C10 C1 . . . . 1.65(16) ?
C6 C5 C10 C1 . . . . -178.51(11) ?
C4 C5 C10 C9 . . . . -179.93(10) ?
C6 C5 C10 C9 . . . . -0.08(16) ?
C4 C3 C11 O1 . . . . 43.90(16) ?
C2 C3 C11 O1 . . . . -135.26(12) ?
C4 C3 C11 C12 . . . . -133.52(12) ?
C2 C3 C11 C12 . . . . 47.32(16) ?
O1 C11 C12 C17 . . . . 28.70(17) ?
C3 C11 C12 C17 . . . . -153.88(11) ?
O1 C11 C12 C13 . . . . -149.31(12) ?
C3 C11 C12 C13 . . . . 28.11(16) ?
C17 C12 C13 C14 . . . . 0.55(18) ?
C11 C12 C13 C14 . . . . 178.57(11) ?
C12 C13 C14 C15 . . . . 1.42(19) ?
C13 C14 C15 F1 . . . . 178.38(11) ?
C13 C14 C15 C16 . . . . -2.2(2) ?
F1 C15 C16 C17 . . . . -179.69(11) ?
C14 C15 C16 C17 . . . . 0.9(2) ?
C15 C16 C17 C12 . . . . 1.21(19) ?
C13 C12 C17 C16 . . . . -1.91(18) ?
C11 C12 C17 C16 . . . . -179.97(11) ?

loop_
_cod_related_entry_id
_cod_related_entry_database
_cod_related_entry_code
1 ChemSpider 24744566
